data_4129175
loop_
_publ_author_name
'Zhou, Laidong'
'Assoud, Abdeljalil'
'Zhang, Qiang'
'Wu, Xiaohan'
'Nazar, Linda F.'

_publ_section_title
;
 A New Family of Argyrodite Thioantimonate Lithium Superionic Conductors.
;
_journal_name_full 'Journal of the American Chemical Society'
_journal_paper_doi 10.1021/jacs.9b08357
_journal_year 2019
_chemical_formula_moiety 'I1.03 Li6.47 S4.97 Sb0.80 Sn0.20'
_chemical_formula_sum 'I1.03 Li6.47 S4.97 Sb0.8 Sn0.2'
_chemical_formula_weight 456.38
_space_group_crystal_system cubic
_space_group_IT_number 216
_space_group_name_Hall 'F -4 2 3'
_space_group_name_H-M_alt 'F -4 3 m'
_audit_creation_method SHELXL-2016/6
_cell_angle_alpha 90
_cell_angle_beta 90
_cell_angle_gamma 90
_cell_formula_units_Z 4
_cell_length_a 10.4419(6)
_cell_length_b 10.4419(6)
_cell_length_c 10.4419(6)
_cell_measurement_reflns_used 202
_cell_measurement_temperature 280(2)
_cell_measurement_theta_max 29.704
_cell_measurement_theta_min 3.379
_cell_volume 1138.51(11)
_computing_cell_refinement 'SMART, 'Bruker APEX II'
_computing_data_collection 'Bruker kappa APEX II'
_computing_data_reduction 'SMART, 'Bruker APEX II'
_computing_structure_refinement 'SHELXL-2016/6 (Sheldrick, 2016)'
_computing_structure_solution 'SHELXL-2016 (Sheldrick, 2016)'
_diffrn_ambient_temperature 280(2)
_diffrn_measured_fraction_theta_full 1.000
_diffrn_measured_fraction_theta_max 1.000
_diffrn_measurement_device_type 'BRUKER kappa APEX II'
_diffrn_measurement_method 'Omega and phi scan'
_diffrn_radiation_type MoK\a
_diffrn_radiation_wavelength 0.71073
_diffrn_reflns_av_R_equivalents 0.0189
_diffrn_reflns_av_unetI/netI 0.0111
_diffrn_reflns_Laue_measured_fraction_full 1.000
_diffrn_reflns_Laue_measured_fraction_max 1.000
_diffrn_reflns_limit_h_max 12
_diffrn_reflns_limit_h_min -12
_diffrn_reflns_limit_k_max 0
_diffrn_reflns_limit_k_min -14
_diffrn_reflns_limit_l_max 12
_diffrn_reflns_limit_l_min -11
_diffrn_reflns_number 2020
_diffrn_reflns_point_group_measured_fraction_full 1.000
_diffrn_reflns_point_group_measured_fraction_max 1.000
_diffrn_reflns_theta_full 25.242
_diffrn_reflns_theta_max 29.704
_diffrn_reflns_theta_min 3.379
_diffrn_source 'fine-focus sealed tube'
_exptl_absorpt_coefficient_mu 6.030
_exptl_absorpt_correction_T_max 0.7460
_exptl_absorpt_correction_T_min 0.5518
_exptl_absorpt_correction_type multi-scan
_exptl_absorpt_process_details
;
 SADABS 2016/2: Krause, L., Herbst-Irmer, R., Sheldrick G.M. & Stalke D.,
 J. Appl. Cryst. 48 (2015) 3-10
;
_exptl_crystal_colour Colourless
_exptl_crystal_density_diffrn 2.663
_exptl_crystal_description Plate
_exptl_crystal_F_000 818
_exptl_crystal_size_max 0.130
_exptl_crystal_size_mid 0.085
_exptl_crystal_size_min 0.010
_refine_diff_density_max 0.510
_refine_diff_density_min -0.254
_refine_diff_density_rms 0.071
_refine_ls_abs_structure_details
;
 Flack x determined using 87 quotients [(I+)-(I-)]/[(I+)+(I-)]
 (Parsons, Flack and Wagner, Acta Cryst. B69 (2013) 249-259).
;
_refine_ls_abs_structure_Flack 0.02(3)
_refine_ls_extinction_method none
_refine_ls_goodness_of_fit_ref 1.063
_refine_ls_hydrogen_treatment undef
_refine_ls_matrix_type full
_refine_ls_number_parameters 19
_refine_ls_number_reflns 202
_refine_ls_number_restraints 0
_refine_ls_restrained_S_all 1.063
_refine_ls_R_factor_all 0.0096
_refine_ls_R_factor_gt 0.0096
_refine_ls_shift/su_max 0.000
_refine_ls_shift/su_mean 0.000
_refine_ls_structure_factor_coef Fsqd
_refine_ls_weighting_details 'w=1/[\s^2^(Fo^2^)+(0.0184P)^2^] where P=(Fo^2^+2Fc^2^)/3'
_refine_ls_weighting_scheme calc
_refine_ls_wR_factor_gt 0.0236
_refine_ls_wR_factor_ref 0.0236
_reflns_Friedel_coverage 0.757
_reflns_Friedel_fraction_full 1.000
_reflns_Friedel_fraction_max 1.000
_reflns_number_gt 202
_reflns_number_total 202
_reflns_threshold_expression 'I > 2\s(I)'
_cod_data_source_file Li6.2Sn0.2Sb0.8S5I.cif
_cod_data_source_block Li6.2Sn0.2Sb0.8S5I
_cod_original_cell_volume 1138.5(2)
_cod_original_formula_sum 'I1.03 Li6.47 S4.97 Sb0.80 Sn0.20'
_cod_database_code 4129175
_shelx_shelxl_version_number 2016/6
_shelx_space_group_comment
;
The symmetry employed for this shelxl refinement is uniquely defined
by the following loop, which should always be used as a source of
symmetry information in preference to the above space-group names.
They are only intended as comments.
;
_shelx_estimated_absorpt_t_min 0.508
_shelx_estimated_absorpt_t_max 0.942

loop_
_space_group_symop_operation_xyz
'x, y, z'
'-x, -y, z'
'-x, y, -z'
'x, -y, -z'
'z, x, y'
'z, -x, -y'
'-z, -x, y'
'-z, x, -y'
'y, z, x'
'-y, z, -x'
'y, -z, -x'
'-y, -z, x'
'y, x, z'
'-y, -x, z'
'y, -x, -z'
'-y, x, -z'
'x, z, y'
'-x, z, -y'
'-x, -z, y'
'x, -z, -y'
'z, y, x'
'z, -y, -x'
'-z, y, -x'
'-z, -y, x'
'x, y+1/2, z+1/2'
'-x, -y+1/2, z+1/2'
'-x, y+1/2, -z+1/2'
'x, -y+1/2, -z+1/2'
'z, x+1/2, y+1/2'
'z, -x+1/2, -y+1/2'
'-z, -x+1/2, y+1/2'
'-z, x+1/2, -y+1/2'
'y, z+1/2, x+1/2'
'-y, z+1/2, -x+1/2'
'y, -z+1/2, -x+1/2'
'-y, -z+1/2, x+1/2'
'y, x+1/2, z+1/2'
'-y, -x+1/2, z+1/2'
'y, -x+1/2, -z+1/2'
'-y, x+1/2, -z+1/2'
'x, z+1/2, y+1/2'
'-x, z+1/2, -y+1/2'
'-x, -z+1/2, y+1/2'
'x, -z+1/2, -y+1/2'
'z, y+1/2, x+1/2'
'z, -y+1/2, -x+1/2'
'-z, y+1/2, -x+1/2'
'-z, -y+1/2, x+1/2'
'x+1/2, y, z+1/2'
'-x+1/2, -y, z+1/2'
'-x+1/2, y, -z+1/2'
'x+1/2, -y, -z+1/2'
'z+1/2, x, y+1/2'
'z+1/2, -x, -y+1/2'
'-z+1/2, -x, y+1/2'
'-z+1/2, x, -y+1/2'
'y+1/2, z, x+1/2'
'-y+1/2, z, -x+1/2'
'y+1/2, -z, -x+1/2'
'-y+1/2, -z, x+1/2'
'y+1/2, x, z+1/2'
'-y+1/2, -x, z+1/2'
'y+1/2, -x, -z+1/2'
'-y+1/2, x, -z+1/2'
'x+1/2, z, y+1/2'
'-x+1/2, z, -y+1/2'
'-x+1/2, -z, y+1/2'
'x+1/2, -z, -y+1/2'
'z+1/2, y, x+1/2'
'z+1/2, -y, -x+1/2'
'-z+1/2, y, -x+1/2'
'-z+1/2, -y, x+1/2'
'x+1/2, y+1/2, z'
'-x+1/2, -y+1/2, z'
'-x+1/2, y+1/2, -z'
'x+1/2, -y+1/2, -z'
'z+1/2, x+1/2, y'
'z+1/2, -x+1/2, -y'
'-z+1/2, -x+1/2, y'
'-z+1/2, x+1/2, -y'
'y+1/2, z+1/2, x'
'-y+1/2, z+1/2, -x'
'y+1/2, -z+1/2, -x'
'-y+1/2, -z+1/2, x'
'y+1/2, x+1/2, z'
'-y+1/2, -x+1/2, z'
'y+1/2, -x+1/2, -z'
'-y+1/2, x+1/2, -z'
'x+1/2, z+1/2, y'
'-x+1/2, z+1/2, -y'
'-x+1/2, -z+1/2, y'
'x+1/2, -z+1/2, -y'
'z+1/2, y+1/2, x'
'z+1/2, -y+1/2, -x'
'-z+1/2, y+1/2, -x'
'-z+1/2, -y+1/2, x'

loop_
_atom_site_label
_atom_site_type_symbol
_atom_site_fract_x
_atom_site_fract_y
_atom_site_fract_z
_atom_site_U_iso_or_equiv
_atom_site_adp_type
_atom_site_occupancy
_atom_site_site_symmetry_order
_atom_site_calc_flag
_atom_site_refinement_flags_posn
_atom_site_refinement_flags_adp
_atom_site_refinement_flags_occupancy
I1 I 0.500000 0.500000 0.000000 0.0389(3) Uani 0.990(4) 24 d S T P
S3 S 0.500000 0.500000 0.000000 0.0389(3) Uani 0.010(4) 24 d S T P
Sb1 Sb 0.500000 0.500000 0.500000 0.01371(13) Uani 0.8002 24 d S T P
Sn1 Sn 0.500000 0.500000 0.500000 0.01371(13) Uani 0.1999 24 d S T P
S1 S 0.250000 0.250000 0.250000 0.0200(6) Uani 0.957(5) 24 d S T P
I2 I 0.250000 0.250000 0.250000 0.0200(6) Uani 0.043(5) 24 d S T P
S2 S 0.37149(6) 0.37149(6) 0.62851(6) 0.0208(2) Uani 1 6 d S T P
Li1 Li 0.292(2) 0.5238(14) 0.792(2) 0.039(7) Uani 0.42(5) 2 d S T .
Li2 Li 0.250000 0.521(5) 0.750000 0.042(16) Uiso 0.24(10) 4 d S . .

loop_
_atom_site_aniso_label
_atom_site_aniso_U_11
_atom_site_aniso_U_22
_atom_site_aniso_U_33
_atom_site_aniso_U_23
_atom_site_aniso_U_13
_atom_site_aniso_U_12
I1 0.0389(3) 0.0389(3) 0.0389(3) 0.000 0.000 0.000
S3 0.0389(3) 0.0389(3) 0.0389(3) 0.000 0.000 0.000
Sb1 0.01371(13) 0.01371(13) 0.01371(13) 0.000 0.000 0.000
Sn1 0.01371(13) 0.01371(13) 0.01371(13) 0.000 0.000 0.000
S1 0.0200(6) 0.0200(6) 0.0200(6) 0.000 0.000 0.000
I2 0.0200(6) 0.0200(6) 0.0200(6) 0.000 0.000 0.000
S2 0.0208(2) 0.0208(2) 0.0208(2) 0.0034(2) 0.0034(2) -0.0034(2)
Li1 0.041(9) 0.036(7) 0.041(9) -0.002(5) 0.008(9) -0.002(5)

loop_
_atom_type_symbol
_atom_type_description
_atom_type_scat_dispersion_real
_atom_type_scat_dispersion_imag
_atom_type_scat_source
I I -0.4742 1.8119 'International Tables Vol C Tables 4.2.6.8 and 6.1.1.4'
Li Li -0.0003 0.0001 'International Tables Vol C Tables 4.2.6.8 and 6.1.1.4'
S S 0.1246 0.1234 'International Tables Vol C Tables 4.2.6.8 and 6.1.1.4'
Sb Sb -0.5866 1.5461 'International Tables Vol C Tables 4.2.6.8 and 6.1.1.4'
Sn Sn -0.6537 1.4246 'International Tables Vol C Tables 4.2.6.8 and 6.1.1.4'

loop_
_geom_angle_atom_site_label_1
_geom_angle_atom_site_label_2
_geom_angle_atom_site_label_3
_geom_angle
_geom_angle_site_symmetry_1
_geom_angle_site_symmetry_3
Li1 I1 Li1 52.4(5) 3_656 35_565
Li1 I1 Li1 52.4(5) 3_656 55_664
Li1 I1 Li1 52.4(5) 35_565 55_664
Li1 I1 Li1 119.79(3) 3_656 33_544
Li1 I1 Li1 170.8(6) 35_565 33_544
Li1 I1 Li1 119.79(3) 55_664 33_544
Li1 I1 Li1 170.8(5) 3_656 1_554
Li1 I1 Li1 119.79(3) 35_565 1_554
Li1 I1 Li1 119.79(3) 55_664 1_554
Li1 I1 Li1 67.5(4) 33_544 1_554
Li1 I1 Li1 119.79(3) 3_656 53_454
Li1 I1 Li1 119.79(3) 35_565 53_454
Li1 I1 Li1 170.8(5) 55_664 53_454
Li1 I1 Li1 67.5(4) 33_544 53_454
Li1 I1 Li1 67.5(4) 1_554 53_454
Li1 I1 Li1 90.37(5) 3_656 2_664
Li1 I1 Li1 119.79(3) 35_565 2_664
Li1 I1 Li1 67.5(4) 55_664 2_664
Li1 I1 Li1 52.4(5) 33_544 2_664
Li1 I1 Li1 90.37(4) 1_554 2_664
Li1 I1 Li1 119.79(3) 53_454 2_664
Li1 I1 Li1 119.79(3) 3_656 36_664
Li1 I1 Li1 90.37(4) 35_565 36_664
Li1 I1 Li1 67.5(4) 55_664 36_664
Li1 I1 Li1 90.37(4) 33_544 36_664
Li1 I1 Li1 52.4(5) 1_554 36_664
Li1 I1 Li1 119.79(3) 53_454 36_664
Li1 I1 Li1 67.5(4) 2_664 36_664
Li1 I1 Li1 67.5(4) 3_656 56_655
Li1 I1 Li1 119.79(3) 35_565 56_655
Li1 I1 Li1 90.37(5) 55_664 56_655
Li1 I1 Li1 52.4(5) 33_544 56_655
Li1 I1 Li1 119.79(3) 1_554 56_655
Li1 I1 Li1 90.37(4) 53_454 56_655
Li1 I1 Li1 52.4(5) 2_664 56_655
Li1 I1 Li1 119.79(3) 36_664 56_655
Li1 I1 Li1 90.37(5) 3_656 4_566
Li1 I1 Li1 67.5(4) 35_565 4_566
Li1 I1 Li1 119.79(3) 55_664 4_566
Li1 I1 Li1 119.79(3) 33_544 4_566
Li1 I1 Li1 90.37(5) 1_554 4_566
Li1 I1 Li1 52.4(5) 53_454 4_566
Li1 I1 Li1 170.8(5) 2_664 4_566
Li1 I1 Li1 119.79(3) 36_664 4_566
Li1 I1 Li1 119.79(3) 56_655 4_566
Li1 I1 Li1 67.5(4) 3_656 34_645
Li1 I1 Li1 90.37(4) 35_565 34_645
Li1 I1 Li1 119.79(3) 55_664 34_645
Li1 I1 Li1 90.37(4) 33_544 34_645
Li1 I1 Li1 119.79(3) 1_554 34_645
Li1 I1 Li1 52.4(5) 53_454 34_645
Li1 I1 Li1 119.79(3) 2_664 34_645
Li1 I1 Li1 170.8(5) 36_664 34_645
Li1 I1 Li1 67.5(4) 56_655 34_645
Li1 I1 Li1 52.4(5) 4_566 34_645
Li1 I1 Li1 119.79(3) 3_656 54_465
Li1 I1 Li1 67.5(4) 35_565 54_465
Li1 I1 Li1 90.37(4) 55_664 54_465
Li1 I1 Li1 119.79(3) 33_544 54_465
Li1 I1 Li1 52.4(5) 1_554 54_465
Li1 I1 Li1 90.37(4) 53_454 54_465
Li1 I1 Li1 119.79(3) 2_664 54_465
Li1 I1 Li1 52.4(5) 36_664 54_465
Li1 I1 Li1 170.8(5) 56_655 54_465
Li1 I1 Li1 67.5(4) 4_566 54_465
Li1 I1 Li1 119.79(3) 34_645 54_465
S2 Sb1 S2 109.5 2_665 4_566
S2 Sb1 S2 109.5 2_665 3_656
S2 Sb1 S2 109.5 4_566 3_656
S2 Sb1 S2 109.5 2_665 .
S2 Sb1 S2 109.5 4_566 .
S2 Sb1 S2 109.5 3_656 .
Li2 S1 Li2 180.0 34_645 81_445
Li2 S1 Li2 90.000(1) 34_645 78_456
Li2 S1 Li2 90.000(3) 81_445 78_456
Li2 S1 Li2 90.000(3) 34_645 53_454
Li2 S1 Li2 90.000(4) 81_445 53_454
Li2 S1 Li2 180.0 78_456 53_454
Li2 S1 Li2 90.000(4) 34_645 50_564
Li2 S1 Li2 90.000(3) 81_445 50_564
Li2 S1 Li2 90.000(3) 78_456 50_564
Li2 S1 Li2 90.0 53_454 50_564
Li2 S1 Li2 90.000(1) 34_645 25_544
Li2 S1 Li2 90.000(4) 81_445 25_544
Li2 S1 Li2 90.0 78_456 25_544
Li2 S1 Li2 90.000(3) 53_454 25_544
Li2 S1 Li2 180.0 50_564 25_544
Li2 S1 Li1 165.4(7) 34_645 59_465
Li2 S1 Li1 14.6(7) 81_445 59_465
Li2 S1 Li1 100.3(5) 78_456 59_465
Li2 S1 Li1 79.7(5) 53_454 59_465
Li2 S1 Li1 100.3(5) 50_564 59_465
Li2 S1 Li1 79.7(5) 25_544 59_465
Li2 S1 Li1 100.3(5) 34_645 75_546
Li2 S1 Li1 79.7(5) 81_445 75_546
Li2 S1 Li1 100.3(5) 78_456 75_546
Li2 S1 Li1 79.7(5) 53_454 75_546
Li2 S1 Li1 165.4(7) 50_564 75_546
Li2 S1 Li1 14.6(7) 25_544 75_546
Li1 S1 Li1 67.8(12) 59_465 75_546
Li2 S1 Li1 100.3(5) 34_645 31_654
Li2 S1 Li1 79.7(5) 81_445 31_654
Li2 S1 Li1 165.4(7) 78_456 31_654
Li2 S1 Li1 14.6(7) 53_454 31_654
Li2 S1 Li1 100.3(5) 50_564 31_654
Li2 S1 Li1 79.7(5) 25_544 31_654
Li1 S1 Li1 67.8(12) 59_465 31_654
Li1 S1 Li1 67.8(12) 75_546 31_654
Li2 S1 Li1 100.3(5) 34_645 50_564
Li2 S1 Li1 79.7(5) 81_445 50_564
Li2 S1 Li1 79.7(5) 78_456 50_564
Li2 S1 Li1 100.3(5) 53_454 50_564
Li2 S1 Li1 14.6(7) 50_564 50_564
Li2 S1 Li1 165.4(7) 25_544 50_564
Li1 S1 Li1 91.83(18) 59_465 50_564
Li1 S1 Li1 159.4(10) 75_546 50_564
Li1 S1 Li1 108.3(8) 31_654 50_564
Li2 S1 Li1 14.6(7) 34_645 34_645
Li2 S1 Li1 165.4(7) 81_445 34_645
Li2 S1 Li1 100.3(5) 78_456 34_645
Li2 S1 Li1 79.7(5) 53_454 34_645
Li2 S1 Li1 79.7(5) 50_564 34_645
Li2 S1 Li1 100.3(5) 25_544 34_645
Li1 S1 Li1 159.4(10) 59_465 34_645
Li1 S1 Li1 108.3(8) 75_546 34_645
Li1 S1 Li1 91.83(18) 31_654 34_645
Li1 S1 Li1 91.83(18) 50_564 34_645
Li2 S1 Li1 100.3(5) 34_645 8_656
Li2 S1 Li1 79.7(5) 81_445 8_656
Li2 S1 Li1 14.6(7) 78_456 8_656
Li2 S1 Li1 165.4(7) 53_454 8_656
Li2 S1 Li1 79.7(5) 50_564 8_656
Li2 S1 Li1 100.3(5) 25_544 8_656
Li1 S1 Li1 91.83(18) 59_465 8_656
Li1 S1 Li1 108.3(8) 75_546 8_656
Li1 S1 Li1 159.4(10) 31_654 8_656
Li1 S1 Li1 67.8(12) 50_564 8_656
Li1 S1 Li1 108.3(8) 34_645 8_656
Sb1 S2 Li2 103.7(10) . .
Sb1 S2 Li2 103.7(10) . 33_545
Li2 S2 Li2 114.6(8) . 33_545
Sb1 S2 Li2 103.7(10) . 78_456
Li2 S2 Li2 114.6(8) . 78_456
Li2 S2 Li2 114.6(8) 33_545 78_456
Sb1 S2 Li1 102.8(3) . 33_545
Li2 S2 Li1 101.3(7) . 33_545
Li2 S2 Li1 14.4(7) 33_545 33_545
Li2 S2 Li1 128.0(9) 78_456 33_545
Sb1 S2 Li1 102.8(3) . 51_556
Li2 S2 Li1 14.4(7) . 51_556
Li2 S2 Li1 128.0(9) 33_545 51_556
Li2 S2 Li1 101.3(7) 78_456 51_556
Li1 S2 Li1 115.27(18) 33_545 51_556
Sb1 S2 Li1 102.8(3) . 11_566
Li2 S2 Li1 128.0(9) . 11_566
Li2 S2 Li1 14.4(7) 33_545 11_566
Li2 S2 Li1 101.3(7) 78_456 11_566
Li1 S2 Li1 28.8(14) 33_545 11_566
Li1 S2 Li1 140.5(12) 51_556 11_566
Sb1 S2 Li1 102.8(3) . .
Li2 S2 Li1 14.4(7) . .
Li2 S2 Li1 101.3(7) 33_545 .
Li2 S2 Li1 128.0(9) 78_456 .
Li1 S2 Li1 87.6(14) 33_545 .
Li1 S2 Li1 28.8(14) 51_556 .
Li1 S2 Li1 115.27(18) 11_566 .
Sb1 S2 Li1 102.8(3) . 78_456
Li2 S2 Li1 128.0(9) . 78_456
Li2 S2 Li1 101.3(7) 33_545 78_456
Li2 S2 Li1 14.4(7) 78_456 78_456
Li1 S2 Li1 115.27(18) 33_545 78_456
Li1 S2 Li1 115.27(18) 51_556 78_456
Li1 S2 Li1 87.6(14) 11_566 78_456
Li1 S2 Li1 140.5(12) . 78_456
Sb1 S2 Li1 102.8(3) . 8_656
Li2 S2 Li1 101.3(7) . 8_656
Li2 S2 Li1 128.0(9) 33_545 8_656
Li2 S2 Li1 14.4(7) 78_456 8_656
Li1 S2 Li1 140.5(12) 33_545 8_656
Li1 S2 Li1 87.6(14) 51_556 8_656
Li1 S2 Li1 115.27(18) 11_566 8_656
Li1 S2 Li1 115.27(18) . 8_656
Li1 S2 Li1 28.8(14) 78_456 8_656
Li2 Li1 Li1 3(6) . 51_556
Li2 Li1 S1 78(6) . 25
Li1 Li1 S1 75.4(7) 51_556 25
Li2 Li1 S2 74(4) . .
Li1 Li1 S2 75.6(7) 51_556 .
S1 Li1 S2 124.0(7) 25 .
Li2 Li1 S2 74(4) . 51_556
Li1 Li1 S2 75.6(7) 51_556 51_556
S1 Li1 S2 124.0(7) 25 51_556
S2 Li1 S2 92.9(6) . 51_556
Li2 Li1 Li1 122(5) . 36_665
Li1 Li1 Li1 120.002(12) 51_556 36_665
S1 Li1 Li1 56.1(6) 25 36_665
S2 Li1 Li1 102.5(4) . 36_665
S2 Li1 Li1 160.2(6) 51_556 36_665
Li2 Li1 Li1 122(5) . 54_466
Li1 Li1 Li1 120.002(3) 51_556 54_466
S1 Li1 Li1 56.1(6) 25 54_466
S2 Li1 Li1 160.2(6) . 54_466
S2 Li1 Li1 102.5(4) 51_556 54_466
Li1 Li1 Li1 60.000(2) 36_665 54_466
Li2 Li1 I1 173(6) . 1_556
Li1 Li1 I1 175.4(3) 51_556 1_556
S1 Li1 I1 109.2(8) 25 1_556
S2 Li1 I1 101.3(8) . 1_556
S2 Li1 I1 101.3(7) 51_556 1_556
Li1 Li1 I1 63.8(2) 36_665 1_556
Li1 Li1 I1 63.8(2) 54_466 1_556
Li2 Li1 Li2 113(5) . 10_656
Li1 Li1 Li2 110.3(9) 51_556 10_656
S1 Li1 Li2 49.4(9) 25 10_656
S2 Li1 Li2 100.4(5) . 10_656
S2 Li1 Li2 166.4(7) 51_556 10_656
Li1 Li1 Li2 9.7(9) 36_665 10_656
Li1 Li1 Li2 63.9(4) 54_466 10_656
I1 Li1 Li2 73.5(9) 1_556 10_656
Li2 Li1 Li2 113(5) . 54_466
Li1 Li1 Li2 110.3(9) 51_556 54_466
S1 Li1 Li2 49.4(9) 25 54_466
S2 Li1 Li2 166.4(7) . 54_466
S2 Li1 Li2 100.4(5) 51_556 54_466
Li1 Li1 Li2 63.9(4) 36_665 54_466
Li1 Li1 Li2 9.7(9) 54_466 54_466
I1 Li1 Li2 73.5(9) 1_556 54_466
Li2 Li1 Li2 66.2(10) 10_656 54_466
Li2 Li1 Li1 118(5) . 53_455
Li1 Li1 Li1 120.000(13) 51_556 53_455
S1 Li1 Li1 144.1(4) 25 53_455
S2 Li1 Li1 91.9(5) . 53_455
S2 Li1 Li1 46.2(7) 51_556 53_455
Li1 Li1 Li1 119.999(4) 36_665 53_455
Li1 Li1 Li1 89.999(1) 54_466 53_455
I1 Li1 Li1 56.3(2) 1_556 53_455
Li2 Li1 Li1 129.7(9) 10_656 53_455
Li2 Li1 Li1 95.3(10) 54_466 53_455
Li2 Li1 Li1 118(5) . 33_545
Li1 Li1 Li1 120.000(3) 51_556 33_545
S1 Li1 Li1 144.1(4) 25 33_545
S2 Li1 Li1 46.2(7) . 33_545
S2 Li1 Li1 91.9(5) 51_556 33_545
Li1 Li1 Li1 89.999(5) 36_665 33_545
Li1 Li1 Li1 119.999(8) 54_466 33_545
I1 Li1 Li1 56.3(2) 1_556 33_545
Li2 Li1 Li1 95.3(10) 10_656 33_545
Li2 Li1 Li1 129.7(9) 54_466 33_545
Li1 Li1 Li1 59.999(1) 53_455 33_545
Li1 Li2 Li1 175(10) . 51_556
Li1 Li2 S2 92(4) . .
Li1 Li2 S2 92(4) 51_556 .
Li1 Li2 S2 92(4) . 51_556
Li1 Li2 S2 92(4) 51_556 51_556
S2 Li2 S2 98(2) . 51_556
Li1 Li2 S1 87(6) . 25
Li1 Li2 S1 87(6) 51_556 25
S2 Li2 S1 131.0(10) . 25
S2 Li2 S1 131.0(10) 51_556 25
Li1 Li2 Li1 48(4) . 36_665
Li1 Li2 Li1 127(6) 51_556 36_665
S2 Li2 Li1 94.74(16) . 36_665
S2 Li2 Li1 138.3(5) 51_556 36_665
S1 Li2 Li1 50.8(10) 25 36_665
Li1 Li2 Li1 48(4) . 54_466
Li1 Li2 Li1 127(6) 51_556 54_466
S2 Li2 Li1 138.3(5) . 54_466
S2 Li2 Li1 94.74(16) 51_556 54_466
S1 Li2 Li1 50.8(10) 25 54_466
Li1 Li2 Li1 52.2(8) 36_665 54_466
Li1 Li2 Li1 127(6) . 7_665
Li1 Li2 Li1 48(4) 51_556 7_665
S2 Li2 Li1 94.74(16) . 7_665
S2 Li2 Li1 138.3(5) 51_556 7_665
S1 Li2 Li1 50.8(10) 25 7_665
Li1 Li2 Li1 79.4(18) 36_665 7_665
Li1 Li2 Li1 102(2) 54_466 7_665
Li1 Li2 Li1 127(6) . 83_466
Li1 Li2 Li1 48(4) 51_556 83_466
S2 Li2 Li1 138.3(5) . 83_466
S2 Li2 Li1 94.74(16) 51_556 83_466
S1 Li2 Li1 50.8(10) 25 83_466
Li1 Li2 Li1 102(2) 36_665 83_466
Li1 Li2 Li1 79.4(18) 54_466 83_466
Li1 Li2 Li1 52.2(8) 7_665 83_466
Li1 Li2 Li2 58(5) . 10_656
Li1 Li2 Li2 118(5) 51_556 10_656
S2 Li2 Li2 95.0(9) . 10_656
S2 Li2 Li2 147.3(4) 51_556 10_656
S1 Li2 Li2 45.000(4) 25 10_656
Li1 Li2 Li2 9.7(9) 36_665 10_656
Li1 Li2 Li2 56.9(5) 54_466 10_656
Li1 Li2 Li2 69.7(9) 7_665 10_656
Li1 Li2 Li2 95.3(10) 83_466 10_656
Li1 Li2 Li2 58(5) . 54_466
Li1 Li2 Li2 118(5) 51_556 54_466
S2 Li2 Li2 147.3(4) . 54_466
S2 Li2 Li2 95.0(9) 51_556 54_466
S1 Li2 Li2 45.000(1) 25 54_466
Li1 Li2 Li2 56.9(5) 36_665 54_466
Li1 Li2 Li2 9.7(9) 54_466 54_466
Li1 Li2 Li2 95.3(10) 7_665 54_466
Li1 Li2 Li2 69.7(9) 83_466 54_466
Li2 Li2 Li2 60.000(5) 10_656 54_466
Li1 Li2 Li2 118(5) . 77_455
Li1 Li2 Li2 58(5) 51_556 77_455
S2 Li2 Li2 95.0(9) . 77_455
S2 Li2 Li2 147.3(4) 51_556 77_455
S1 Li2 Li2 45.000(1) 25 77_455
Li1 Li2 Li2 69.7(9) 36_665 77_455
Li1 Li2 Li2 95.3(10) 54_466 77_455
Li1 Li2 Li2 9.7(9) 7_665 77_455
Li1 Li2 Li2 56.9(5) 83_466 77_455
Li2 Li2 Li2 60.000(4) 10_656 77_455
Li2 Li2 Li2 90.000(4) 54_466 77_455

loop_
_geom_bond_atom_site_label_1
_geom_bond_atom_site_label_2
_geom_bond_distance
_geom_bond_site_symmetry_2
I1 Li1 3.09(3) 3_656
I1 Li1 3.09(3) 35_565
I1 Li1 3.09(3) 55_664
I1 Li1 3.09(3) 33_544
I1 Li1 3.09(3) 1_554
I1 Li1 3.09(3) 53_454
I1 Li1 3.09(3) 2_664
I1 Li1 3.09(3) 36_664
I1 Li1 3.09(3) 56_655
I1 Li1 3.09(3) 4_566
I1 Li1 3.09(3) 34_645
I1 Li1 3.09(3) 54_465
Sb1 S2 2.3241(11) 2_665
Sb1 S2 2.3241(11) 4_566
Sb1 S2 2.3241(11) 3_656
Sb1 S2 2.3241(11) .
S1 Li2 2.39(5) 34_645
S1 Li2 2.39(5) 81_445
S1 Li2 2.39(5) 78_456
S1 Li2 2.39(5) 53_454
S1 Li2 2.39(5) 50_564
S1 Li2 2.39(5) 25_544
S1 Li1 2.441(17) 59_465
S1 Li1 2.441(17) 75_546
S1 Li1 2.441(17) 31_654
S1 Li1 2.441(17) 50_564
S1 Li1 2.441(17) 34_645
S1 Li1 2.441(17) 8_656
S2 Li2 2.38(4) .
S2 Li2 2.38(4) 33_545
S2 Li2 2.38(4) 78_456
S2 Li1 2.475(12) 33_545
S2 Li1 2.475(12) 51_556
S2 Li1 2.475(12) 11_566
S2 Li1 2.475(12) .
S2 Li1 2.475(12) 78_456
S2 Li1 2.475(12) 8_656
Li1 Li2 0.62(3) .
Li1 Li1 1.23(6) 51_556
Li1 Li1 2.72(4) 36_665
Li1 Li1 2.72(4) 54_466
Li1 Li2 3.10(4) 10_656
Li1 Li2 3.10(4) 54_466
Li1 Li1 3.43(4) 53_455
Li1 Li1 3.43(4) 33_545
Li2 Li2 3.38(8) 10_656
Li2 Li2 3.38(8) 54_466
Li2 Li2 3.38(8) 77_455
